data_2220130
loop_
_publ_author_name
'Huang, Xianqiang'
'Xin, Feng'
'Shi, Qiu-Lan'
'Wang, Yong'
'Wei, Guo-Dong'

_publ_section_title
;
 1,5-Bis(4-chlorophenyl)-3-(2-thienyl)pentane-1,5-dione
;
_journal_coeditor_code CV2468
_journal_issue 12
_journal_name_full 'Acta Crystallographica Section E'
_journal_page_first o2454
_journal_paper_doi 10.1107/S1600536808038993
_journal_volume 64
_journal_year 2008
_chemical_formula_iupac 'C21 H16 Cl2 O2 S'
_chemical_formula_moiety 'C21 H16 Cl2 O2 S'
_chemical_formula_sum 'C21 H16 Cl2 O2 S'
_chemical_formula_weight 403.30
_chemical_name_systematic
;
1,5-Bis(4-chlorophenyl)-3-(2-thienyl)pentane-1,5-dione
;
_space_group_IT_number 33
_symmetry_cell_setting orthorhombic
_symmetry_space_group_name_Hall 'P 2c -2n'
_symmetry_space_group_name_H-M 'P n a 21'
_atom_sites_solution_hydrogens geom
_atom_sites_solution_primary direct
_atom_sites_solution_secondary difmap
_audit_creation_method SHELXL-97
_cell_angle_alpha 90.00
_cell_angle_beta 90.00
_cell_angle_gamma 90.00
_cell_formula_units_Z 4
_cell_length_a 7.148(3)
_cell_length_b 14.128(6)
_cell_length_c 19.371(8)
_cell_measurement_reflns_used 1035
_cell_measurement_temperature 298(2)
_cell_measurement_theta_max 18.077
_cell_measurement_theta_min 2.884
_cell_volume 1956.2(14)
_computing_cell_refinement 'SMART (Siemens, 1996)'
_computing_data_collection 'SMART (Siemens, 1996)'
_computing_data_reduction 'SAINT (Siemens, 1996)'
_computing_molecular_graphics 'SHELXTL (Sheldrick, 2008)'
_computing_publication_material 'SHELXTL (Sheldrick, 2008)'
_computing_structure_refinement 'SHELXL97 (Sheldrick, 2008)'
_computing_structure_solution 'SHELXS97 (Sheldrick, 2008)'
_diffrn_ambient_temperature 298(2)
_diffrn_measured_fraction_theta_full 0.998
_diffrn_measured_fraction_theta_max 0.998
_diffrn_measurement_device_type 'Bruker SMART CCD area-detector'
_diffrn_measurement_method '\f and \w'
_diffrn_radiation_monochromator graphite
_diffrn_radiation_source 'fine-focus sealed tube'
_diffrn_radiation_type MoK\a
_diffrn_radiation_wavelength 0.71073
_diffrn_reflns_av_R_equivalents 0.0965
_diffrn_reflns_av_sigmaI/netI 0.2130
_diffrn_reflns_limit_h_max 8
_diffrn_reflns_limit_h_min -8
_diffrn_reflns_limit_k_max 13
_diffrn_reflns_limit_k_min -16
_diffrn_reflns_limit_l_max 23
_diffrn_reflns_limit_l_min -22
_diffrn_reflns_number 9549
_diffrn_reflns_theta_full 25.00
_diffrn_reflns_theta_max 25.00
_diffrn_reflns_theta_min 1.78
_exptl_absorpt_coefficient_mu 0.451
_exptl_absorpt_correction_T_max 0.9355
_exptl_absorpt_correction_T_min 0.8060
_exptl_absorpt_correction_type multi-scan
_exptl_absorpt_process_details '(SADABS; Sheldrick, 1996)'
_exptl_crystal_colour colourless
_exptl_crystal_density_diffrn 1.369
_exptl_crystal_density_method 'not measured'
_exptl_crystal_description block
_exptl_crystal_F_000 832
_exptl_crystal_size_max 0.50
_exptl_crystal_size_mid 0.18
_exptl_crystal_size_min 0.15
_refine_diff_density_max 0.218
_refine_diff_density_min -0.237
_refine_ls_abs_structure_details 'Flack (1983); 1650 Friedel pairs'
_refine_ls_abs_structure_Flack 0.37(19)
_refine_ls_extinction_coef 0.007(3)
_refine_ls_extinction_expression Fc^*^=kFc[1+0.001xFc^2^\l^3^/sin(2\q)]^-1/4^
_refine_ls_extinction_method 'SHELXL97 (Sheldrick, 2008)'
_refine_ls_goodness_of_fit_ref 1.007
_refine_ls_hydrogen_treatment constr
_refine_ls_matrix_type full
_refine_ls_number_parameters 274
_refine_ls_number_reflns 3430
_refine_ls_number_restraints 93
_refine_ls_restrained_S_all 1.003
_refine_ls_R_factor_all 0.1721
_refine_ls_R_factor_gt 0.0597
_refine_ls_shift/su_max 0.049
_refine_ls_shift/su_mean 0.004
_refine_ls_structure_factor_coef Fsqd
_refine_ls_weighting_details 'calc w=1/[\s^2^(Fo^2^)]'
_refine_ls_weighting_scheme calc
_refine_ls_wR_factor_gt 0.1569
_refine_ls_wR_factor_ref 0.2480
_reflns_number_gt 1466
_reflns_number_total 3430
_reflns_threshold_expression I>2\s(I)
_cod_data_source_file cv2468.cif
_cod_data_source_block I
_cod_depositor_comments
;
The following automatic conversions were performed:
'_symmetry_cell_setting' value 'Orthorhombic' changed to 'orthorhombic'
according to '/home/saulius/struct/CIF-dictionaries/cif_core.dic'
dictionary named 'cif_core.dic' version 2.4.1 from 2010-06-29.

Automatic conversion script
Id: cif_fix_enum 1527 2010-12-29 10:47:43Z saulius 

The following automatic conversions were performed:

'_symmetry_cell_setting' value 'Orthorhombic' changed to
'orthorhombic' according to
/home/saulius/struct/CIF-dictionaries/cif_core.dic dictionary named
'cif_core.dic' version 2.4.1 from 2010-06-29.

Automatic conversion script
Id: cif_fix_values 1715 2011-07-08 13:25:40Z adriana 
;
_cod_original_cell_volume 1956.3(14)
_cod_database_code 2220130
_cod_database_fobs_code 2220130

loop_
_symmetry_equiv_pos_as_xyz
'x, y, z'
'-x, -y, z+1/2'
'x+1/2, -y+1/2, z'
'-x+1/2, y+1/2, z+1/2'

loop_
_atom_site_type_symbol
_atom_site_label
_atom_site_fract_x
_atom_site_fract_y
_atom_site_fract_z
_atom_site_U_iso_or_equiv
_atom_site_adp_type
_atom_site_calc_flag
_atom_site_refinement_flags
_atom_site_occupancy
_atom_site_disorder_assembly
_atom_site_disorder_group
Cl Cl1 0.2204(5) 0.35740(19) 0.37574(14) 0.0939(10) Uani d . 1 . .
Cl Cl2 -0.1208(5) 0.1215(2) 1.10502(16) 0.1172(13) Uani d . 1 . .
O O1 0.4870(9) 0.2902(4) 0.7007(3) 0.077(2) Uani d . 1 . .
O O2 0.5943(10) 0.1389(5) 0.8854(4) 0.092(2) Uani d . 1 . .
S S1' 0.4882(12) -0.0928(5) 0.7244(4) 0.081(3) Uani d PDU 0.501(11) A 1
C C1' 0.670(3) -0.1622(13) 0.7454(11) 0.072(6) Uani d PDU 0.501(11) A 1
H H1' 0.6698 -0.2277 0.7403 0.086 Uiso calc PR 0.501(11) A 1
C C2' 0.818(3) -0.1125(15) 0.7705(12) 0.089(6) Uani d PDU 0.501(11) A 1
H H2' 0.9278 -0.1396 0.7869 0.106 Uiso calc PR 0.501(11) A 1
C C3' 0.782(3) -0.0134(17) 0.7684(14) 0.088(7) Uani d PDU 0.501(11) A 1
H H3' 0.8728 0.0324 0.7770 0.106 Uiso calc PR 0.501(11) A 1
S S1 0.7978(12) -0.0198(6) 0.7932(5) 0.107(3) Uani d PDU 0.499(11) A 2
C C1 0.772(3) -0.1384(11) 0.7777(13) 0.085(6) Uani d PDU 0.499(11) A 2
H H1 0.8553 -0.1848 0.7920 0.102 Uiso calc PR 0.499(11) A 2
C C2 0.609(4) -0.1556(14) 0.7408(15) 0.096(7) Uani d PDU 0.499(11) A 2
H H2 0.5705 -0.2157 0.7273 0.116 Uiso calc PR 0.499(11) A 2
C C3 0.510(4) -0.0733(15) 0.7263(16) 0.097(7) Uani d PDU 0.499(11) A 2
H H3 0.3984 -0.0724 0.7018 0.116 Uiso calc PR 0.499(11) A 2
C C4 0.5961(12) 0.0071(5) 0.7518(4) 0.059(2) Uani d D 1 . .
C C5 0.5207(13) 0.1047(6) 0.7477(4) 0.058(2) Uani d . 1 A .
H H5 0.6228 0.1486 0.7585 0.070 Uiso calc R 1 . .
C C6 0.4526(13) 0.1269(6) 0.6752(4) 0.060(2) Uani d . 1 . .
H H6A 0.5338 0.0954 0.6424 0.072 Uiso calc R 1 A .
H H6B 0.3279 0.1009 0.6696 0.072 Uiso calc R 1 . .
C C7 0.4467(13) 0.2307(6) 0.6581(5) 0.058(2) Uani d . 1 A .
C C8 0.3898(11) 0.2589(6) 0.5866(4) 0.053(2) Uani d . 1 . .
C C9 0.3827(13) 0.3539(6) 0.5708(4) 0.062(2) Uani d . 1 A .
H H9 0.4142 0.3983 0.6043 0.074 Uiso calc R 1 . .
C C10 0.3292(14) 0.3844(7) 0.5056(5) 0.073(3) Uani d . 1 . .
H H10 0.3216 0.4486 0.4957 0.088 Uiso calc R 1 A .
C C11 0.2880(14) 0.3186(7) 0.4564(4) 0.067(2) Uani d . 1 A .
C C12 0.2986(13) 0.2235(6) 0.4700(5) 0.063(2) Uani d . 1 . .
H H12 0.2735 0.1796 0.4354 0.076 Uiso calc R 1 A .
C C13 0.3468(12) 0.1938(6) 0.5352(5) 0.062(2) Uani d . 1 A .
H H13 0.3506 0.1294 0.5451 0.074 Uiso calc R 1 . .
C C14 0.3630(13) 0.1219(6) 0.7999(4) 0.060(2) Uani d . 1 . .
H H14A 0.2971 0.1793 0.7872 0.072 Uiso calc R 1 A .
H H14B 0.2748 0.0699 0.7972 0.072 Uiso calc R 1 . .
C C15 0.4286(14) 0.1311(6) 0.8727(5) 0.064(2) Uani d . 1 A .
C C16 0.2903(16) 0.1309(5) 0.9295(4) 0.057(2) Uani d . 1 . .
C C17 0.1016(14) 0.1270(6) 0.9166(5) 0.061(2) Uani d . 1 A .
H H17 0.0591 0.1252 0.8713 0.073 Uiso calc R 1 . .
C C18 -0.0272(14) 0.1257(7) 0.9706(5) 0.077(3) Uani d . 1 . .
H H18 -0.1550 0.1233 0.9616 0.092 Uiso calc R 1 A .
C C19 0.0376(16) 0.1278(6) 1.0372(5) 0.071(3) Uani d . 1 A .
C C20 0.2218(17) 0.1315(7) 1.0516(5) 0.080(3) Uani d . 1 . .
H H20 0.2633 0.1324 1.0971 0.096 Uiso calc R 1 A .
C C21 0.3488(14) 0.1341(7) 0.9974(4) 0.071(3) Uani d . 1 A .
H H21 0.4760 0.1379 1.0070 0.085 Uiso calc R 1 . .

loop_
_atom_site_aniso_label
_atom_site_aniso_U_11
_atom_site_aniso_U_22
_atom_site_aniso_U_33
_atom_site_aniso_U_12
_atom_site_aniso_U_13
_atom_site_aniso_U_23
Cl1 0.119(2) 0.0946(19) 0.0679(17) 0.0109(16) -0.0102(16) 0.0201(14)
Cl2 0.114(3) 0.163(3) 0.075(2) 0.021(2) 0.0267(17) -0.0001(17)
O1 0.106(6) 0.060(4) 0.063(4) -0.004(4) -0.015(4) -0.002(3)
O2 0.063(5) 0.147(6) 0.067(5) -0.005(4) -0.010(4) -0.016(4)
S1' 0.099(6) 0.075(5) 0.070(4) -0.012(4) 0.003(4) 0.007(3)
C1' 0.091(12) 0.063(10) 0.062(10) 0.013(9) 0.010(10) 0.018(8)
C2' 0.106(13) 0.077(11) 0.083(11) -0.001(10) -0.002(10) 0.011(10)
C3' 0.101(13) 0.081(12) 0.083(11) 0.012(11) -0.013(11) 0.009(10)
S1 0.092(5) 0.084(5) 0.146(8) 0.026(3) -0.034(5) -0.004(4)
C1 0.086(12) 0.048(10) 0.122(13) 0.014(10) 0.005(11) 0.013(9)
C2 0.099(12) 0.072(11) 0.118(13) 0.019(11) -0.001(11) 0.016(10)
C3 0.093(13) 0.063(12) 0.135(14) 0.018(11) -0.003(12) 0.013(11)
C4 0.056(6) 0.067(6) 0.054(5) 0.000(5) -0.006(4) 0.010(4)
C5 0.051(6) 0.061(5) 0.063(6) 0.000(4) -0.004(4) 0.003(4)
C6 0.057(6) 0.064(6) 0.058(6) -0.002(4) 0.005(4) 0.011(4)
C7 0.054(6) 0.067(6) 0.055(5) 0.009(5) 0.003(4) 0.016(5)
C8 0.044(5) 0.060(6) 0.056(5) 0.006(4) 0.000(4) 0.010(5)
C9 0.065(6) 0.059(6) 0.062(6) 0.000(5) -0.016(5) -0.001(4)
C10 0.081(8) 0.069(6) 0.070(7) 0.004(5) -0.009(6) 0.016(5)
C11 0.076(7) 0.069(6) 0.057(6) -0.002(5) -0.001(5) 0.015(5)
C12 0.057(6) 0.071(6) 0.062(6) 0.001(5) 0.004(4) 0.005(5)
C13 0.061(7) 0.061(6) 0.064(6) 0.010(4) 0.004(4) 0.006(5)
C14 0.060(6) 0.070(6) 0.051(5) 0.001(4) -0.008(4) 0.004(4)
C15 0.059(6) 0.082(6) 0.050(5) 0.003(5) -0.009(5) -0.005(4)
C16 0.074(7) 0.049(5) 0.047(5) 0.002(5) -0.007(5) -0.007(4)
C17 0.068(7) 0.067(6) 0.048(5) 0.013(5) -0.003(5) 0.002(4)
C18 0.056(7) 0.106(8) 0.068(7) 0.009(5) -0.004(6) 0.002(5)
C19 0.092(9) 0.064(6) 0.058(6) 0.001(5) 0.005(6) -0.015(4)
C20 0.090(9) 0.106(8) 0.044(5) -0.015(6) -0.009(6) 0.003(5)
C21 0.070(7) 0.090(7) 0.053(6) -0.007(5) -0.013(5) -0.009(4)

loop_
_atom_type_symbol
_atom_type_description
_atom_type_scat_dispersion_real
_atom_type_scat_dispersion_imag
_atom_type_scat_source
C C 0.0033 0.0016 'International Tables Vol C Tables 4.2.6.8 and 6.1.1.4'
H H 0.0000 0.0000 'International Tables Vol C Tables 4.2.6.8 and 6.1.1.4'
S S 0.1246 0.1234 'International Tables Vol C Tables 4.2.6.8 and 6.1.1.4'
O O 0.0106 0.0060 'International Tables Vol C Tables 4.2.6.8 and 6.1.1.4'
Cl Cl 0.1484 0.1585 'International Tables Vol C Tables 4.2.6.8 and 6.1.1.4'

loop_
_geom_angle_atom_site_label_1
_geom_angle_atom_site_label_2
_geom_angle_atom_site_label_3
_geom_angle
C1' S1' C4 93.3(9)
C2' C1' S1' 112.8(13)
C2' C1' H1' 123.6
S1' C1' H1' 123.6
C1' C2' C3' 111.1(17)
C1' C2' H2' 124.5
C3' C2' H2' 124.4
C4 C3' C2' 112.3(17)
C4 C3' H3' 123.8
C2' C3' H3' 123.8
C4 S1 C1 92.5(9)
C2 C1 S1 110.7(13)
C2 C1 H1 124.6
S1 C1 H1 124.6
C1 C2 C3 112.6(17)
C1 C2 H2 123.7
C3 C2 H2 123.7
C4 C3 C2 112.9(18)
C4 C3 H3 123.5
C2 C3 H3 123.5
C3 C4 C3' 109.4(15)
C3 C4 C5 125.7(13)
C3' C4 C5 123.5(12)
C3 C4 S1 111.3(12)
C3' C4 S1 15.2(13)
C5 C4 S1 123.0(7)
C3 C4 S1' 2.8(15)
C3' C4 S1' 109.4(11)
C5 C4 S1' 126.3(7)
S1 C4 S1' 110.4(6)
C4 C5 C6 111.1(7)
C4 C5 C14 112.3(7)
C6 C5 C14 109.9(7)
C4 C5 H5 107.8
C6 C5 H5 107.8
C14 C5 H5 107.8
C7 C6 C5 114.5(7)
C7 C6 H6A 108.6
C5 C6 H6A 108.6
C7 C6 H6B 108.6
C5 C6 H6B 108.6
H6A C6 H6B 107.6
O1 C7 C8 120.7(8)
O1 C7 C6 121.2(8)
C8 C7 C6 118.1(8)
C9 C8 C13 118.6(7)
C9 C8 C7 118.3(7)
C13 C8 C7 123.1(7)
C8 C9 C10 120.9(8)
C8 C9 H9 119.5
C10 C9 H9 119.5
C11 C10 C9 119.0(9)
C11 C10 H10 120.5
C9 C10 H10 120.5
C10 C11 C12 121.4(8)
C10 C11 Cl1 118.6(7)
C12 C11 Cl1 120.1(7)
C11 C12 C13 119.3(9)
C11 C12 H12 120.4
C13 C12 H12 120.4
C12 C13 C8 120.7(8)
C12 C13 H13 119.6
C8 C13 H13 119.6
C15 C14 C5 114.0(8)
C15 C14 H14A 108.8
C5 C14 H14A 108.8
C15 C14 H14B 108.8
C5 C14 H14B 108.8
H14A C14 H14B 107.7
O2 C15 C16 120.0(9)
O2 C15 C14 120.4(9)
C16 C15 C14 119.6(9)
C17 C16 C21 118.1(9)
C17 C16 C15 121.4(8)
C21 C16 C15 120.4(9)
C16 C17 C18 120.9(8)
C16 C17 H17 119.5
C18 C17 H17 119.5
C19 C18 C17 118.9(9)
C19 C18 H18 120.6
C17 C18 H18 120.6
C20 C19 C18 121.7(10)
C20 C19 Cl2 118.9(8)
C18 C19 Cl2 119.4(9)
C19 C20 C21 118.9(9)
C19 C20 H20 120.6
C21 C20 H20 120.6
C16 C21 C20 121.5(10)
C16 C21 H21 119.3
C20 C21 H21 119.3

loop_
_geom_bond_atom_site_label_1
_geom_bond_atom_site_label_2
_geom_bond_distance
Cl1 C11 1.724(9)
Cl2 C19 1.736(11)
O1 C7 1.213(10)
O2 C15 1.215(10)
S1' C1' 1.678(16)
S1' C4 1.694(10)
C1' C2' 1.359(17)
C1' H1' 0.9300
C2' C3' 1.423(18)
C2' H2' 0.9300
C3' C4 1.401(18)
C3' H3' 0.9300
S1 C4 1.693(10)
S1 C1 1.713(16)
C1 C2 1.385(18)
C1 H1 0.9300
C2 C3 1.390(18)
C2 H2 0.9300
C3 C4 1.383(19)
C3 H3 0.9300
C4 C5 1.482(10)
C5 C6 1.518(11)
C5 C14 1.535(13)
C5 H5 0.9800
C6 C7 1.504(10)
C6 H6A 0.9700
C6 H6B 0.9700
C7 C8 1.498(11)
C8 C9 1.377(10)
C8 C13 1.389(11)
C9 C10 1.387(12)
C9 H9 0.9300
C10 C11 1.364(13)
C10 H10 0.9300
C11 C12 1.371(12)
C12 C13 1.376(12)
C12 H12 0.9300
C13 H13 0.9300
C14 C15 1.490(12)
C14 H14A 0.9700
C14 H14B 0.9700
C15 C16 1.479(13)
C16 C17 1.373(12)
C16 C21 1.381(12)
C17 C18 1.393(13)
C17 H17 0.9300
C18 C19 1.372(14)
C18 H18 0.9300
C19 C20 1.347(14)
C20 C21 1.389(14)
C20 H20 0.9300
C21 H21 0.9300

loop_
_geom_hbond_atom_site_label_D
_geom_hbond_atom_site_label_H
_geom_hbond_atom_site_label_A
_geom_hbond_site_symmetry_A
_geom_hbond_distance_DH
_geom_hbond_distance_HA
_geom_hbond_distance_DA
_geom_hbond_angle_DHA
C18 H18 O2 1_455 0.93 2.33 3.175(12) 150.4
C10 H10 Cg 4_554 0.93 2.57 3.489(10) 171.0

loop_
_geom_torsion_atom_site_label_1
_geom_torsion_atom_site_label_2
_geom_torsion_atom_site_label_3
_geom_torsion_atom_site_label_4
_geom_torsion
C4 S1' C1' C2' -2.6(7)
S1' C1' C2' C3' -3.5(9)
C1' C2' C3' C4 9.7(17)
C4 S1 C1 C2 0.2(7)
S1 C1 C2 C3 -0.1(10)
C1 C2 C3 C4 -0.1(19)
C2 C3 C4 C3' 16(3)
C2 C3 C4 C5 -176.9(13)
C2 C3 C4 S1 0(2)
C2 C3 C4 S1' -7E1(3)
C2' C3' C4 C3 -14(2)
C2' C3' C4 C5 178.6(12)
C2' C3' C4 S1 85(5)
C2' C3' C4 S1' -11.3(19)
C1 S1 C4 C3 -0.3(15)
C1 S1 C4 C3' -86(4)
C1 S1 C4 C5 176.9(11)
C1 S1 C4 S1' 2.5(10)
C1' S1' C4 C3 10E1(3)
C1' S1' C4 C3' 7.9(13)
C1' S1' C4 C5 177.6(10)
C1' S1' C4 S1 -8.2(9)
C3 C4 C5 C6 -47.4(19)
C3' C4 C5 C6 117.6(16)
S1 C4 C5 C6 135.8(8)
S1' C4 C5 C6 -50.7(11)
C3 C4 C5 C14 76.2(18)
C3' C4 C5 C14 -118.8(15)
S1 C4 C5 C14 -100.6(9)
S1' C4 C5 C14 72.9(10)
C4 C5 C6 C7 -156.7(8)
C14 C5 C6 C7 78.5(10)
C5 C6 C7 O1 -2.7(13)
C5 C6 C7 C8 177.1(8)
O1 C7 C8 C9 -0.6(13)
C6 C7 C8 C9 179.5(8)
O1 C7 C8 C13 178.3(9)
C6 C7 C8 C13 -1.5(12)
C13 C8 C9 C10 1.6(14)
C7 C8 C9 C10 -179.4(9)
C8 C9 C10 C11 -1.7(16)
C9 C10 C11 C12 0.0(16)
C9 C10 C11 Cl1 179.6(8)
C10 C11 C12 C13 1.8(14)
Cl1 C11 C12 C13 -177.8(8)
C11 C12 C13 C8 -1.9(14)
C9 C8 C13 C12 0.2(13)
C7 C8 C13 C12 -178.8(9)
C4 C5 C14 C15 73.6(9)
C6 C5 C14 C15 -162.3(7)
C5 C14 C15 O2 11.0(12)
C5 C14 C15 C16 -169.3(7)
O2 C15 C16 C17 176.7(8)
C14 C15 C16 C17 -3.1(12)
O2 C15 C16 C21 -3.8(13)
C14 C15 C16 C21 176.4(8)
C21 C16 C17 C18 -0.4(12)
C15 C16 C17 C18 179.1(8)
C16 C17 C18 C19 -0.3(13)
C17 C18 C19 C20 0.2(14)
C17 C18 C19 Cl2 -177.5(7)
C18 C19 C20 C21 0.6(14)
Cl2 C19 C20 C21 178.3(7)
C17 C16 C21 C20 1.2(13)
C15 C16 C21 C20 -178.3(8)
C19 C20 C21 C16 -1.3(14)
